data_4341915
loop_
_publ_author_name
'Chang, Mu-Chieh'
'Roewen, Peter'
'Travieso-Puente, Raquel'
'Lutz, Martin'
'Otten, Edwin'

_publ_section_title
;
 Formazanate Ligands as Structurally Versatile, Redox-Active Analogues of
 \b-Diketiminates in Zinc Chemistry.
;
_journal_issue 1
_journal_name_full 'Inorganic chemistry'
_journal_page_first 379
_journal_page_last 388
_journal_paper_doi 10.1021/ic5025873
_journal_volume 54
_journal_year 2015
_chemical_formula_moiety 'C46 H46 N8 Zn'
_chemical_formula_sum 'C46 H46 N8 Zn'
_chemical_formula_weight 776.28
_chemical_name_systematic
; 
 ? 
;
_space_group_IT_number 15
_symmetry_cell_setting monoclinic
_symmetry_space_group_name_Hall '-C 2yc'
_symmetry_space_group_name_H-M 'C 1 2/c 1'
_atom_sites_solution_hydrogens difmap
_atom_sites_solution_primary direct
_atom_sites_solution_secondary difmap
_audit_creation_method SHELXL-97
_cell_angle_alpha 90.00
_cell_angle_beta 96.906(1)
_cell_angle_gamma 90.00
_cell_formula_units_Z 4
_cell_length_a 17.9988(6)
_cell_length_b 11.4774(5)
_cell_length_c 19.3454(5)
_cell_measurement_reflns_used 26123
_cell_measurement_temperature 150(2)
_cell_measurement_theta_max 27.50
_cell_measurement_theta_min 2.11
_cell_volume 3967.4(2)
_computing_cell_refinement Peakref
_computing_data_collection Apex2
_computing_data_reduction 'Eval15, SADABS-2008/1'
_computing_structure_refinement 'SHELXL-97 (Sheldrick, 2008)'
_computing_structure_solution 'SHELXS-97 (Sheldrick, 2008)'
_diffrn_ambient_temperature 150(2)
_diffrn_measured_fraction_theta_full 0.998
_diffrn_measured_fraction_theta_max 0.998
_diffrn_measurement_device_type 'Bruker Kappa ApexII'
_diffrn_measurement_method '\f and \w scans'
_diffrn_radiation_monochromator graphite
_diffrn_radiation_source 'fine-focus sealed tube'
_diffrn_radiation_type MoK\a
_diffrn_radiation_wavelength 0.71073
_diffrn_reflns_av_R_equivalents 0.0136
_diffrn_reflns_av_sigmaI/netI 0.0091
_diffrn_reflns_limit_h_max 22
_diffrn_reflns_limit_h_min -23
_diffrn_reflns_limit_k_max 14
_diffrn_reflns_limit_k_min -14
_diffrn_reflns_limit_l_max 23
_diffrn_reflns_limit_l_min -25
_diffrn_reflns_number 28246
_diffrn_reflns_theta_full 27.50
_diffrn_reflns_theta_max 27.50
_diffrn_reflns_theta_min 2.11
_exptl_absorpt_coefficient_mu 0.663
_exptl_absorpt_correction_T_max 0.7456
_exptl_absorpt_correction_T_min 0.7027
_exptl_absorpt_correction_type multi-scan
_exptl_absorpt_process_details SADABS-2008/1
_exptl_crystal_colour black
_exptl_crystal_density_diffrn 1.300
_exptl_crystal_density_method 'not measured'
_exptl_crystal_description block
_exptl_crystal_F_000 1632
_exptl_crystal_size_max 0.46
_exptl_crystal_size_mid 0.40
_exptl_crystal_size_min 0.28
_refine_diff_density_max 0.389
_refine_diff_density_min -0.410
_refine_diff_density_rms 0.045
_refine_ls_extinction_method none
_refine_ls_goodness_of_fit_ref 1.037
_refine_ls_hydrogen_treatment constr
_refine_ls_matrix_type full
_refine_ls_number_parameters 253
_refine_ls_number_reflns 4542
_refine_ls_number_restraints 0
_refine_ls_restrained_S_all 1.037
_refine_ls_R_factor_all 0.0265
_refine_ls_R_factor_gt 0.0254
_refine_ls_shift/su_max 0.001
_refine_ls_shift/su_mean 0.000
_refine_ls_structure_factor_coef Fsqd
_refine_ls_weighting_details 'calc w=1/[\s^2^(Fo^2^)+(0.0391P)^2^+3.9002P] where P=(Fo^2^+2Fc^2^)/3'
_refine_ls_weighting_scheme calc
_refine_ls_wR_factor_gt 0.0727
_refine_ls_wR_factor_ref 0.0733
_reflns_number_gt 4357
_reflns_number_total 4542
_reflns_threshold_expression I>2\s(I)
_cod_data_source_file ic5025873_si_002.cif
_cod_data_source_block l0396a
_cod_depositor_comments 'Adding full bibliography for 4341915--4341919.cif.'
_cod_original_sg_symbol_H-M 'C 2/c'
_cod_database_code 4341915

loop_
_symmetry_equiv_pos_as_xyz
'x, y, z'
'-x, y, -z+1/2'
'x+1/2, y+1/2, z'
'-x+1/2, y+1/2, -z+1/2'
'-x, -y, -z'
'x, -y, z-1/2'
'-x+1/2, -y+1/2, -z'
'x+1/2, -y+1/2, z-1/2'

loop_
_atom_site_label
_atom_site_type_symbol
_atom_site_fract_x
_atom_site_fract_y
_atom_site_fract_z
_atom_site_U_iso_or_equiv
_atom_site_adp_type
_atom_site_occupancy
_atom_site_symmetry_multiplicity
_atom_site_calc_flag
_atom_site_refinement_flags
Zn1 Zn 0.5000 0.381496(16) 0.2500 0.01652(7) Uani 1 2 d S
N1 N 0.47351(5) 0.49084(9) 0.16911(5) 0.0179(2) Uani 1 1 d .
N2 N 0.52020(6) 0.51704(9) 0.12501(5) 0.0184(2) Uani 1 1 d .
N3 N 0.59793(5) 0.34281(9) 0.14155(5) 0.0185(2) Uani 1 1 d .
N4 N 0.56416(6) 0.29470(9) 0.19085(5) 0.0178(2) Uani 1 1 d .
C1 C 0.40545(7) 0.55513(10) 0.15874(7) 0.0205(2) Uani 1 1 d .
C2 C 0.35255(7) 0.53106(12) 0.20384(8) 0.0262(3) Uani 1 1 d .
H2 H 0.3632 0.4749 0.2398 0.031 Uiso 1 1 calc R
C3 C 0.28429(8) 0.58916(13) 0.19625(9) 0.0351(3) Uani 1 1 d .
H3 H 0.2485 0.5729 0.2272 0.042 Uiso 1 1 calc R
C4 C 0.26830(8) 0.67036(14) 0.14394(10) 0.0397(4) Uani 1 1 d .
H4 H 0.2215 0.7095 0.1386 0.048 Uiso 1 1 calc R
C5 C 0.32130(8) 0.69450(14) 0.09914(9) 0.0371(3) Uani 1 1 d .
H5 H 0.3104 0.7505 0.0632 0.044 Uiso 1 1 calc R
C6 C 0.38982(8) 0.63789(12) 0.10623(8) 0.0279(3) Uani 1 1 d .
H6 H 0.4258 0.6553 0.0756 0.033 Uiso 1 1 calc R
C7 C 0.58248(7) 0.45330(10) 0.12038(6) 0.0183(2) Uani 1 1 d .
C8 C 0.63481(7) 0.50181(11) 0.07401(6) 0.0196(2) Uani 1 1 d .
C9 C 0.70975(7) 0.46767(12) 0.08234(7) 0.0251(3) Uani 1 1 d .
H9 H 0.7275 0.4162 0.1191 0.030 Uiso 1 1 calc R
C10 C 0.75870(7) 0.50821(13) 0.03737(8) 0.0281(3) Uani 1 1 d .
H10 H 0.8094 0.4831 0.0436 0.034 Uiso 1 1 calc R
C11 C 0.73503(8) 0.58459(12) -0.01641(7) 0.0271(3) Uani 1 1 d .
C12 C 0.66073(8) 0.62038(12) -0.02333(7) 0.0290(3) Uani 1 1 d .
H12 H 0.6435 0.6737 -0.0593 0.035 Uiso 1 1 calc R
C13 C 0.61102(7) 0.58023(12) 0.02093(7) 0.0246(3) Uani 1 1 d .
H13 H 0.5606 0.6064 0.0150 0.030 Uiso 1 1 calc R
C14 C 0.78800(10) 0.62617(15) -0.06616(9) 0.0385(4) Uani 1 1 d .
H14A H 0.7876 0.5708 -0.1048 0.058 Uiso 1 1 calc R
H14B H 0.8388 0.6316 -0.0416 0.058 Uiso 1 1 calc R
H14C H 0.7720 0.7030 -0.0844 0.058 Uiso 1 1 calc R
C15 C 0.57105(6) 0.16989(10) 0.19094(6) 0.0177(2) Uani 1 1 d .
C16 C 0.54569(7) 0.10498(11) 0.13131(7) 0.0223(2) Uani 1 1 d .
C17 C 0.54939(8) -0.01610(12) 0.13594(7) 0.0265(3) Uani 1 1 d .
H17 H 0.5315 -0.0611 0.0962 0.032 Uiso 1 1 calc R
C18 C 0.57833(8) -0.07333(11) 0.19652(7) 0.0263(3) Uani 1 1 d .
C19 C 0.60351(7) -0.00655(11) 0.25436(7) 0.0238(3) Uani 1 1 d .
H19 H 0.6235 -0.0446 0.2961 0.029 Uiso 1 1 calc R
C20 C 0.60037(7) 0.11480(11) 0.25303(7) 0.0200(2) Uani 1 1 d .
C21 C 0.51338(9) 0.16066(14) 0.06351(7) 0.0332(3) Uani 1 1 d .
H21A H 0.5540 0.1805 0.0361 0.050 Uiso 1 1 calc R
H21B H 0.4862 0.2316 0.0733 0.050 Uiso 1 1 calc R
H21C H 0.4790 0.1060 0.0372 0.050 Uiso 1 1 calc R
C22 C 0.58278(10) -0.20483(13) 0.19865(10) 0.0408(4) Uani 1 1 d .
H22A H 0.5341 -0.2378 0.1805 0.061 Uiso 1 1 calc R
H22B H 0.5963 -0.2306 0.2468 0.061 Uiso 1 1 calc R
H22C H 0.6209 -0.2314 0.1700 0.061 Uiso 1 1 calc R
C23 C 0.63153(8) 0.18483(13) 0.31544(7) 0.0279(3) Uani 1 1 d .
H23A H 0.6525 0.1321 0.3526 0.042 Uiso 1 1 calc R
H23B H 0.5915 0.2314 0.3318 0.042 Uiso 1 1 calc R
H23C H 0.6709 0.2367 0.3026 0.042 Uiso 1 1 calc R

loop_
_atom_site_aniso_label
_atom_site_aniso_U_11
_atom_site_aniso_U_22
_atom_site_aniso_U_33
_atom_site_aniso_U_23
_atom_site_aniso_U_13
_atom_site_aniso_U_12
Zn1 0.01736(10) 0.01480(10) 0.01858(10) 0.000 0.00696(7) 0.000
N1 0.0172(5) 0.0151(5) 0.0224(5) 0.0006(4) 0.0063(4) 0.0024(4)
N2 0.0182(5) 0.0165(5) 0.0215(5) 0.0011(4) 0.0061(4) 0.0016(4)
N3 0.0176(5) 0.0185(5) 0.0202(5) 0.0022(4) 0.0059(4) 0.0025(4)
N4 0.0191(5) 0.0151(5) 0.0200(5) 0.0018(4) 0.0059(4) 0.0029(4)
C1 0.0173(5) 0.0161(5) 0.0285(6) -0.0018(5) 0.0044(5) 0.0027(4)
C2 0.0212(6) 0.0213(6) 0.0375(7) 0.0006(5) 0.0100(5) 0.0015(5)
C3 0.0216(6) 0.0277(7) 0.0587(10) -0.0018(7) 0.0162(6) 0.0024(5)
C4 0.0211(6) 0.0285(8) 0.0698(11) 0.0005(7) 0.0069(7) 0.0087(6)
C5 0.0305(7) 0.0278(7) 0.0522(9) 0.0081(7) 0.0020(6) 0.0110(6)
C6 0.0247(6) 0.0241(6) 0.0355(7) 0.0045(5) 0.0062(5) 0.0065(5)
C7 0.0181(5) 0.0177(5) 0.0200(5) 0.0017(4) 0.0056(4) 0.0024(4)
C8 0.0208(6) 0.0178(5) 0.0214(5) 0.0002(4) 0.0075(4) 0.0005(4)
C9 0.0215(6) 0.0255(6) 0.0292(6) 0.0041(5) 0.0068(5) 0.0033(5)
C10 0.0204(6) 0.0297(7) 0.0358(7) -0.0014(6) 0.0104(5) 0.0004(5)
C11 0.0292(7) 0.0265(7) 0.0282(7) -0.0037(5) 0.0138(5) -0.0061(5)
C12 0.0331(7) 0.0290(7) 0.0262(6) 0.0068(5) 0.0096(5) 0.0001(5)
C13 0.0232(6) 0.0255(6) 0.0263(6) 0.0057(5) 0.0071(5) 0.0035(5)
C14 0.0381(8) 0.0430(9) 0.0387(8) -0.0020(7) 0.0219(7) -0.0094(7)
C15 0.0182(5) 0.0147(5) 0.0216(5) 0.0012(4) 0.0082(4) 0.0033(4)
C16 0.0255(6) 0.0216(6) 0.0210(6) -0.0006(5) 0.0079(5) 0.0033(5)
C17 0.0319(7) 0.0220(6) 0.0276(6) -0.0059(5) 0.0117(5) 0.0000(5)
C18 0.0281(6) 0.0172(6) 0.0367(7) 0.0020(5) 0.0168(5) 0.0026(5)
C19 0.0229(6) 0.0215(6) 0.0285(6) 0.0080(5) 0.0094(5) 0.0050(5)
C20 0.0180(5) 0.0204(6) 0.0226(6) 0.0027(4) 0.0063(4) 0.0034(4)
C21 0.0469(8) 0.0311(7) 0.0209(6) -0.0012(5) 0.0008(6) 0.0036(6)
C22 0.0558(10) 0.0174(7) 0.0529(10) 0.0030(6) 0.0222(8) 0.0026(6)
C23 0.0298(7) 0.0279(7) 0.0250(6) 0.0013(5) -0.0012(5) 0.0040(5)

loop_
_atom_type_symbol
_atom_type_description
_atom_type_scat_dispersion_real
_atom_type_scat_dispersion_imag
_atom_type_scat_source
C C 0.0033 0.0016 'International Tables Vol C Tables 4.2.6.8 and 6.1.1.4'
H H 0.0000 0.0000 'International Tables Vol C Tables 4.2.6.8 and 6.1.1.4'
N N 0.0061 0.0033 'International Tables Vol C Tables 4.2.6.8 and 6.1.1.4'
Zn Zn 0.2839 1.4301 'International Tables Vol C Tables 4.2.6.8 and 6.1.1.4'

loop_
_geom_angle_atom_site_label_1
_geom_angle_atom_site_label_2
_geom_angle_atom_site_label_3
_geom_angle
_geom_angle_site_symmetry_1
_geom_angle_site_symmetry_3
N4 Zn1 N4 119.86(6) . 2_655
N4 Zn1 N1 87.98(4) . .
N4 Zn1 N1 131.19(4) 2_655 .
N4 Zn1 N1 131.19(4) . 2_655
N4 Zn1 N1 87.98(4) 2_655 2_655
N1 Zn1 N1 103.08(6) . 2_655
N2 N1 C1 113.59(10) . .
N2 N1 Zn1 122.72(8) . .
C1 N1 Zn1 123.42(8) . .
N1 N2 C7 121.63(10) . .
N4 N3 C7 121.23(10) . .
N3 N4 C15 111.87(9) . .
N3 N4 Zn1 123.99(8) . .
C15 N4 Zn1 123.68(8) . .
C2 C1 C6 119.85(12) . .
C2 C1 N1 116.75(11) . .
C6 C1 N1 123.40(11) . .
C3 C2 C1 120.02(13) . .
C3 C2 H2 120.0 . .
C1 C2 H2 120.0 . .
C4 C3 C2 120.33(14) . .
C4 C3 H3 119.8 . .
C2 C3 H3 119.8 . .
C3 C4 C5 119.54(13) . .
C3 C4 H4 120.2 . .
C5 C4 H4 120.2 . .
C6 C5 C4 120.89(14) . .
C6 C5 H5 119.6 . .
C4 C5 H5 119.6 . .
C5 C6 C1 119.37(13) . .
C5 C6 H6 120.3 . .
C1 C6 H6 120.3 . .
N2 C7 N3 129.10(11) . .
N2 C7 C8 115.39(10) . .
N3 C7 C8 114.36(10) . .
C13 C8 C9 118.26(11) . .
C13 C8 C7 121.75(11) . .
C9 C8 C7 119.98(11) . .
C10 C9 C8 120.68(12) . .
C10 C9 H9 119.7 . .
C8 C9 H9 119.7 . .
C11 C10 C9 121.33(12) . .
C11 C10 H10 119.3 . .
C9 C10 H10 119.3 . .
C10 C11 C12 117.65(12) . .
C10 C11 C14 121.11(13) . .
C12 C11 C14 121.24(14) . .
C13 C12 C11 121.74(13) . .
C13 C12 H12 119.1 . .
C11 C12 H12 119.1 . .
C12 C13 C8 120.31(12) . .
C12 C13 H13 119.8 . .
C8 C13 H13 119.8 . .
C11 C14 H14A 109.5 . .
C11 C14 H14B 109.5 . .
H14A C14 H14B 109.5 . .
C11 C14 H14C 109.5 . .
H14A C14 H14C 109.5 . .
H14B C14 H14C 109.5 . .
C16 C15 C20 121.09(11) . .
C16 C15 N4 120.58(11) . .
C20 C15 N4 118.26(11) . .
C17 C16 C15 117.94(12) . .
C17 C16 C21 119.20(12) . .
C15 C16 C21 122.84(12) . .
C18 C17 C16 122.40(13) . .
C18 C17 H17 118.8 . .
C16 C17 H17 118.8 . .
C19 C18 C17 118.19(12) . .
C19 C18 C22 121.26(13) . .
C17 C18 C22 120.55(14) . .
C18 C19 C20 121.93(12) . .
C18 C19 H19 119.0 . .
C20 C19 H19 119.0 . .
C19 C20 C15 118.44(12) . .
C19 C20 C23 120.63(12) . .
C15 C20 C23 120.85(11) . .
C16 C21 H21A 109.5 . .
C16 C21 H21B 109.5 . .
H21A C21 H21B 109.5 . .
C16 C21 H21C 109.5 . .
H21A C21 H21C 109.5 . .
H21B C21 H21C 109.5 . .
C18 C22 H22A 109.5 . .
C18 C22 H22B 109.5 . .
H22A C22 H22B 109.5 . .
C18 C22 H22C 109.5 . .
H22A C22 H22C 109.5 . .
H22B C22 H22C 109.5 . .
C20 C23 H23A 109.5 . .
C20 C23 H23B 109.5 . .
H23A C23 H23B 109.5 . .
C20 C23 H23C 109.5 . .
H23A C23 H23C 109.5 . .
H23B C23 H23C 109.5 . .

loop_
_geom_bond_atom_site_label_1
_geom_bond_atom_site_label_2
_geom_bond_distance
_geom_bond_site_symmetry_2
Zn1 N4 1.9882(10) .
Zn1 N4 1.9883(10) 2_655
Zn1 N1 2.0179(10) .
Zn1 N1 2.0179(10) 2_655
N1 N2 1.3026(14) .
N1 C1 1.4235(15) .
N2 C7 1.3504(15) .
N3 N4 1.3129(14) .
N3 C7 1.3512(16) .
N4 C15 1.4378(15) .
C1 C2 1.3942(18) .
C1 C6 1.3945(19) .
C2 C3 1.3901(19) .
C2 H2 0.9500 .
C3 C4 1.380(2) .
C3 H3 0.9500 .
C4 C5 1.392(2) .
C4 H4 0.9500 .
C5 C6 1.3862(19) .
C5 H5 0.9500 .
C6 H6 0.9500 .
C7 C8 1.4849(16) .
C8 C13 1.3937(17) .
C8 C9 1.3953(17) .
C9 C10 1.3905(18) .
C9 H9 0.9500 .
C10 C11 1.388(2) .
C10 H10 0.9500 .
C11 C12 1.390(2) .
C11 C14 1.5113(18) .
C12 C13 1.3894(18) .
C12 H12 0.9500 .
C13 H13 0.9500 .
C14 H14A 0.9800 .
C14 H14B 0.9800 .
C14 H14C 0.9800 .
C15 C16 1.4026(17) .
C15 C20 1.4031(17) .
C16 C17 1.3936(18) .
C16 C21 1.5112(18) .
C17 C18 1.389(2) .
C17 H17 0.9500 .
C18 C19 1.387(2) .
C18 C22 1.5116(19) .
C19 C20 1.3940(17) .
C19 H19 0.9500 .
C20 C23 1.5019(18) .
C21 H21A 0.9800 .
C21 H21B 0.9800 .
C21 H21C 0.9800 .
C22 H22A 0.9800 .
C22 H22B 0.9800 .
C22 H22C 0.9800 .
C23 H23A 0.9800 .
C23 H23B 0.9800 .
C23 H23C 0.9800 .

loop_
_geom_torsion_atom_site_label_1
_geom_torsion_atom_site_label_2
_geom_torsion_atom_site_label_3
_geom_torsion_atom_site_label_4
_geom_torsion
_geom_torsion_site_symmetry_1
N4 Zn1 N1 N2 -32.73(9) .
N4 Zn1 N1 N2 -161.86(8) 2_655
N1 Zn1 N1 N2 99.21(10) 2_655
N4 Zn1 N1 C1 153.67(10) .
N4 Zn1 N1 C1 24.54(12) 2_655
N1 Zn1 N1 C1 -74.39(9) 2_655
C1 N1 N2 C7 -170.10(11) .
Zn1 N1 N2 C7 15.72(15) .
C7 N3 N4 C15 162.50(11) .
C7 N3 N4 Zn1 -9.93(15) .
N4 Zn1 N4 N3 167.58(10) 2_655
N1 Zn1 N4 N3 29.88(9) .
N1 Zn1 N4 N3 -75.79(11) 2_655
N4 Zn1 N4 C15 -3.98(8) 2_655
N1 Zn1 N4 C15 -141.67(10) .
N1 Zn1 N4 C15 112.66(10) 2_655
N2 N1 C1 C2 179.59(11) .
Zn1 N1 C1 C2 -6.28(16) .
N2 N1 C1 C6 0.33(18) .
Zn1 N1 C1 C6 174.46(10) .
C6 C1 C2 C3 0.2(2) .
N1 C1 C2 C3 -179.05(13) .
C1 C2 C3 C4 0.4(2) .
C2 C3 C4 C5 -0.6(3) .
C3 C4 C5 C6 0.2(3) .
C4 C5 C6 C1 0.4(2) .
C2 C1 C6 C5 -0.6(2) .
N1 C1 C6 C5 178.61(13) .
N1 N2 C7 N3 20.20(19) .
N1 N2 C7 C8 -172.91(10) .
N4 N3 C7 N2 -23.69(19) .
N4 N3 C7 C8 169.31(10) .
N2 C7 C8 C13 -22.33(17) .
N3 C7 C8 C13 146.53(12) .
N2 C7 C8 C9 158.65(12) .
N3 C7 C8 C9 -32.49(17) .
C13 C8 C9 C10 -2.0(2) .
C7 C8 C9 C10 177.08(12) .
C8 C9 C10 C11 0.8(2) .
C9 C10 C11 C12 0.7(2) .
C9 C10 C11 C14 -178.55(14) .
C10 C11 C12 C13 -1.1(2) .
C14 C11 C12 C13 178.21(14) .
C11 C12 C13 C8 -0.1(2) .
C9 C8 C13 C12 1.6(2) .
C7 C8 C13 C12 -177.40(12) .
N3 N4 C15 C16 -57.43(14) .
Zn1 N4 C15 C16 115.03(11) .
N3 N4 C15 C20 125.60(11) .
Zn1 N4 C15 C20 -61.93(13) .
C20 C15 C16 C17 0.99(18) .
N4 C15 C16 C17 -175.89(11) .
C20 C15 C16 C21 179.69(12) .
N4 C15 C16 C21 2.81(19) .
C15 C16 C17 C18 -1.2(2) .
C21 C16 C17 C18 -179.98(12) .
C16 C17 C18 C19 0.7(2) .
C16 C17 C18 C22 -178.66(13) .
C17 C18 C19 C20 0.07(19) .
C22 C18 C19 C20 179.44(13) .
C18 C19 C20 C15 -0.29(19) .
C18 C19 C20 C23 -176.99(12) .
C16 C15 C20 C19 -0.26(18) .
N4 C15 C20 C19 176.69(11) .
C16 C15 C20 C23 176.43(11) .
N4 C15 C20 C23 -6.62(17) .
